data_1529886
loop_
_publ_author_name
'Xin, Xiaoyi'
'Wang, Haolong'
'Li, Xincheng'
'Wang, Dongping'
'Wan, Boshun'

_publ_section_title
;
 Base-Catalyzed Selective Synthesis of 2-Azabicyclo[3.2.0]hept-2-enes and
 Sulfonyl Vinyl-Substituted Pyrroles from 3-Aza-1,5-enynes.
;
_journal_issue 16
_journal_name_full 'Organic letters'
_journal_page_first 3944
_journal_page_last 3947
_journal_paper_doi 10.1021/acs.orglett.5b01474
_journal_volume 17
_journal_year 2015
_chemical_formula_sum 'C28 H24 F3 N O4 S'
_chemical_formula_weight 527.54
_chemical_name_systematic
; 
 ? 
;
_space_group_IT_number 2
_symmetry_cell_setting triclinic
_symmetry_space_group_name_Hall '-P 1'
_symmetry_space_group_name_H-M 'P -1'
_atom_sites_solution_hydrogens geom
_atom_sites_solution_primary direct
_atom_sites_solution_secondary difmap
_audit_creation_method SHELXL-97
_cell_angle_alpha 68.285(2)
_cell_angle_beta 71.067(2)
_cell_angle_gamma 83.510(3)
_cell_formula_units_Z 2
_cell_length_a 10.2147(13)
_cell_length_b 11.3900(14)
_cell_length_c 12.1881(15)
_cell_measurement_reflns_used 2451
_cell_measurement_temperature 293(2)
_cell_measurement_theta_max 49.399
_cell_measurement_theta_min 4.722
_cell_volume 1246.1(3)
_computing_cell_refinement 'Bruker SMART'
_computing_data_collection 'Bruker SMART'
_computing_data_reduction 'Bruker SHELXTL'
_computing_molecular_graphics 'Bruker SHELXTL'
_computing_publication_material 'Bruker SHELXTL'
_computing_structure_refinement 'SHELXL-97 (Sheldrick, 1997)'
_computing_structure_solution 'SHELXS-97 (Sheldrick, 1990)'
_diffrn_ambient_temperature 293(2)
_diffrn_measured_fraction_theta_full 0.997
_diffrn_measured_fraction_theta_max 0.997
_diffrn_measurement_device_type 'CCD area detector'
_diffrn_measurement_method 'phi and omega scans'
_diffrn_radiation_monochromator graphite
_diffrn_radiation_source 'fine-focus sealed tube'
_diffrn_radiation_type MoK\a
_diffrn_radiation_wavelength 0.71073
_diffrn_reflns_av_R_equivalents 0.0167
_diffrn_reflns_av_sigmaI/netI 0.0376
_diffrn_reflns_limit_h_max 12
_diffrn_reflns_limit_h_min -9
_diffrn_reflns_limit_k_max 14
_diffrn_reflns_limit_k_min -14
_diffrn_reflns_limit_l_max 15
_diffrn_reflns_limit_l_min -15
_diffrn_reflns_number 7581
_diffrn_reflns_theta_full 26.00
_diffrn_reflns_theta_max 26.00
_diffrn_reflns_theta_min 1.89
_exptl_absorpt_coefficient_mu 0.188
_exptl_absorpt_correction_T_max 1.00000
_exptl_absorpt_correction_T_min 0.27681
_exptl_absorpt_correction_type empirical
_exptl_absorpt_process_details sadabs
_exptl_crystal_colour colorless
_exptl_crystal_density_diffrn 1.406
_exptl_crystal_density_method 'not measured'
_exptl_crystal_description prismatic
_exptl_crystal_F_000 548
_exptl_crystal_size_max 0.185
_exptl_crystal_size_mid 0.168
_exptl_crystal_size_min 0.073
_refine_diff_density_max 0.410
_refine_diff_density_min -0.293
_refine_diff_density_rms 0.047
_refine_ls_extinction_method none
_refine_ls_goodness_of_fit_ref 1.036
_refine_ls_hydrogen_treatment constr
_refine_ls_matrix_type full
_refine_ls_number_parameters 336
_refine_ls_number_reflns 4877
_refine_ls_number_restraints 0
_refine_ls_restrained_S_all 1.036
_refine_ls_R_factor_all 0.0613
_refine_ls_R_factor_gt 0.0468
_refine_ls_shift/su_max 0.000
_refine_ls_shift/su_mean 0.000
_refine_ls_structure_factor_coef Fsqd
_refine_ls_weighting_details 'calc w=1/[\s^2^(Fo^2^)+(0.0788P)^2^+0.1684P] where P=(Fo^2^+2Fc^2^)/3'
_refine_ls_weighting_scheme calc
_refine_ls_wR_factor_gt 0.1282
_refine_ls_wR_factor_ref 0.1401
_reflns_number_gt 3746
_reflns_number_total 4877
_reflns_threshold_expression >2sigma(I)
_cod_data_source_file ol5b01474_si_002.cif
_cod_data_source_block cd213642
_cod_depositor_comments
;
The following automatic conversions were performed:

'_symmetry_cell_setting' value 'Triclinic' changed to 'triclinic'
according to
/usr/data/users/saulius/crontab/automatic-downloads/current/ACS/lib/dictionaries/cif_core.dic
dictionary named 'cif_core.dic' version 2.4.2 from 2011-04-26.

Automatic conversion script
Id: cif_fix_values 3271 2015-04-21 07:52:19Z andrius 
;
_cod_original_sg_symbol_H-M P-1
_cod_database_code 1529886

loop_
_symmetry_equiv_pos_as_xyz
'x, y, z'
'-x, -y, -z'

loop_
_atom_site_label
_atom_site_type_symbol
_atom_site_fract_x
_atom_site_fract_y
_atom_site_fract_z
_atom_site_U_iso_or_equiv
_atom_site_adp_type
_atom_site_occupancy
_atom_site_symmetry_multiplicity
_atom_site_calc_flag
_atom_site_refinement_flags
S1 S 0.23615(6) 0.38463(5) 0.04118(4) 0.04766(17) Uani 1 1 d .
F1 F 0.41042(14) 0.21398(13) 0.33261(13) 0.0678(4) Uani 1 1 d .
F2 F 0.34521(16) 0.23236(15) 0.50917(13) 0.0765(4) Uani 1 1 d .
F3 F 0.48013(14) 0.37123(14) 0.35472(16) 0.0779(4) Uani 1 1 d .
N1 N 0.13488(17) 0.29131(14) 0.39083(14) 0.0413(4) Uani 1 1 d .
O1 O 0.3532(2) 0.59660(18) 0.45100(16) 0.0807(6) Uani 1 1 d .
O2 O 0.22014(19) 0.43611(16) 0.59598(14) 0.0695(5) Uani 1 1 d .
O3 O 0.33755(17) 0.48138(14) -0.04105(13) 0.0614(4) Uani 1 1 d .
O4 O 0.12432(17) 0.36854(17) 0.00124(14) 0.0632(4) Uani 1 1 d .
C1 C 0.2502(2) 0.37377(18) 0.35567(17) 0.0404(4) Uani 1 1 d .
C2 C 0.2074(2) 0.49150(18) 0.39634(18) 0.0439(5) Uani 1 1 d .
H2 H 0.1063 0.4926 0.4301 0.053 Uiso 1 1 calc R
C3 C 0.2512(2) 0.57939(18) 0.25939(18) 0.0425(4) Uani 1 1 d .
H3 H 0.3408 0.6182 0.2396 0.051 Uiso 1 1 calc R
C4 C 0.2760(2) 0.46196(17) 0.21802(17) 0.0401(4) Uani 1 1 d .
H4 H 0.3700 0.4573 0.1641 0.048 Uiso 1 1 calc R
C5 C 0.1631(2) 0.42173(17) 0.18191(17) 0.0392(4) Uani 1 1 d .
H5 H 0.0994 0.4925 0.1657 0.047 Uiso 1 1 calc R
C6 C 0.08638(19) 0.31557(17) 0.30006(17) 0.0377(4) Uani 1 1 d .
C7 C -0.03856(19) 0.24928(17) 0.31726(18) 0.0407(4) Uani 1 1 d .
C8 C -0.1168(2) 0.2919(2) 0.2362(2) 0.0501(5) Uani 1 1 d .
H8 H -0.0898 0.3647 0.1664 0.060 Uiso 1 1 calc R
C9 C -0.2340(2) 0.2275(2) 0.2581(2) 0.0609(6) Uani 1 1 d .
H9 H -0.2861 0.2576 0.2035 0.073 Uiso 1 1 calc R
C10 C -0.2747(2) 0.1196(3) 0.3598(3) 0.0683(7) Uani 1 1 d .
H10 H -0.3531 0.0756 0.3733 0.082 Uiso 1 1 calc R
C11 C -0.1988(3) 0.0764(2) 0.4421(3) 0.0721(7) Uani 1 1 d .
H11 H -0.2266 0.0034 0.5114 0.086 Uiso 1 1 calc R
C12 C -0.0827(2) 0.1405(2) 0.4221(2) 0.0577(6) Uani 1 1 d .
H12 H -0.0329 0.1115 0.4787 0.069 Uiso 1 1 calc R
C13 C 0.1523(2) 0.68127(18) 0.21817(19) 0.0466(5) Uani 1 1 d .
C14 C 0.0672(2) 0.7357(2) 0.3007(2) 0.0585(6) Uani 1 1 d .
H14 H 0.0726 0.7094 0.3810 0.070 Uiso 1 1 calc R
C15 C -0.0252(3) 0.8284(2) 0.2646(3) 0.0762(8) Uani 1 1 d .
H15 H -0.0812 0.8652 0.3202 0.091 Uiso 1 1 calc R
C16 C -0.0347(3) 0.8667(2) 0.1459(3) 0.0818(9) Uani 1 1 d .
H16 H -0.0991 0.9274 0.1224 0.098 Uiso 1 1 calc R
C17 C 0.0509(3) 0.8151(2) 0.0626(3) 0.0714(7) Uani 1 1 d .
H17 H 0.0459 0.8421 -0.0178 0.086 Uiso 1 1 calc R
C18 C 0.1440(3) 0.7234(2) 0.0984(2) 0.0552(6) Uani 1 1 d .
H18 H 0.2021 0.6893 0.0414 0.066 Uiso 1 1 calc R
C19 C 0.2703(2) 0.5160(2) 0.4820(2) 0.0498(5) Uani 1 1 d .
C20 C 0.2808(3) 0.4367(3) 0.6873(2) 0.0740(7) Uani 1 1 d .
H20A H 0.3754 0.4101 0.6662 0.111 Uiso 1 1 calc R
H20B H 0.2301 0.3798 0.7675 0.111 Uiso 1 1 calc R
H20C H 0.2773 0.5205 0.6892 0.111 Uiso 1 1 calc R
C21 C 0.3716(2) 0.2975(2) 0.3891(2) 0.0496(5) Uani 1 1 d .
C22 C 0.3211(2) 0.23940(19) 0.08436(19) 0.0478(5) Uani 1 1 d .
C23 C 0.4621(2) 0.2364(2) 0.0661(2) 0.0555(6) Uani 1 1 d .
H23 H 0.5133 0.3110 0.0296 0.067 Uiso 1 1 calc R
C24 C 0.5258(3) 0.1217(2) 0.1026(2) 0.0620(6) Uani 1 1 d .
H24 H 0.6209 0.1198 0.0891 0.074 Uiso 1 1 calc R
C25 C 0.4523(3) 0.0095(2) 0.1587(2) 0.0617(6) Uani 1 1 d .
C26 C 0.3116(3) 0.0153(2) 0.1741(3) 0.0724(7) Uani 1 1 d .
H26 H 0.2606 -0.0595 0.2101 0.087 Uiso 1 1 calc R
C27 C 0.2452(2) 0.1279(2) 0.1380(2) 0.0615(6) Uani 1 1 d .
H27 H 0.1506 0.1295 0.1494 0.074 Uiso 1 1 calc R
C28 C 0.5233(4) -0.1148(3) 0.2021(3) 0.0906(9) Uani 1 1 d .
H28A H 0.5821 -0.1338 0.1315 0.136 Uiso 1 1 calc R
H28B H 0.4550 -0.1805 0.2515 0.136 Uiso 1 1 calc R
H28C H 0.5780 -0.1093 0.2509 0.136 Uiso 1 1 calc R

loop_
_atom_site_aniso_label
_atom_site_aniso_U_11
_atom_site_aniso_U_22
_atom_site_aniso_U_33
_atom_site_aniso_U_23
_atom_site_aniso_U_13
_atom_site_aniso_U_12
S1 0.0534(3) 0.0523(3) 0.0357(3) -0.0158(2) -0.0094(2) -0.0054(2)
F1 0.0675(9) 0.0706(9) 0.0848(10) -0.0429(8) -0.0374(8) 0.0208(7)
F2 0.0768(10) 0.0945(11) 0.0574(8) -0.0179(8) -0.0348(7) 0.0149(8)
F3 0.0455(8) 0.0791(9) 0.1184(13) -0.0362(9) -0.0337(8) -0.0053(7)
N1 0.0404(9) 0.0415(8) 0.0403(9) -0.0119(7) -0.0104(7) -0.0076(7)
O1 0.0989(14) 0.0823(12) 0.0660(11) -0.0167(9) -0.0279(10) -0.0443(11)
O2 0.0851(12) 0.0832(12) 0.0415(8) -0.0185(8) -0.0129(8) -0.0363(9)
O3 0.0707(11) 0.0551(9) 0.0415(8) -0.0077(7) -0.0017(7) -0.0130(8)
O4 0.0636(10) 0.0864(11) 0.0499(9) -0.0308(8) -0.0219(8) -0.0024(9)
C1 0.0376(10) 0.0434(10) 0.0383(10) -0.0125(8) -0.0088(8) -0.0072(8)
C2 0.0383(11) 0.0484(11) 0.0435(10) -0.0179(9) -0.0064(9) -0.0073(8)
C3 0.0386(11) 0.0439(10) 0.0428(10) -0.0150(8) -0.0060(9) -0.0111(8)
C4 0.0359(10) 0.0430(10) 0.0378(9) -0.0132(8) -0.0063(8) -0.0045(8)
C5 0.0395(10) 0.0394(10) 0.0382(9) -0.0152(8) -0.0092(8) -0.0010(8)
C6 0.0373(10) 0.0365(9) 0.0394(10) -0.0149(8) -0.0105(8) 0.0013(8)
C7 0.0350(10) 0.0406(10) 0.0489(11) -0.0187(8) -0.0130(9) 0.0012(8)
C8 0.0414(11) 0.0577(12) 0.0512(12) -0.0184(10) -0.0155(10) 0.0012(9)
C9 0.0419(12) 0.0800(17) 0.0694(15) -0.0294(13) -0.0255(11) 0.0023(11)
C10 0.0414(13) 0.0680(15) 0.101(2) -0.0309(15) -0.0244(13) -0.0093(11)
C11 0.0582(15) 0.0523(13) 0.0935(19) -0.0030(13) -0.0280(14) -0.0176(11)
C12 0.0509(13) 0.0449(11) 0.0746(15) -0.0081(11) -0.0291(12) -0.0053(9)
C13 0.0452(11) 0.0371(10) 0.0507(11) -0.0119(9) -0.0064(9) -0.0116(8)
C14 0.0596(14) 0.0455(12) 0.0619(14) -0.0180(10) -0.0066(11) -0.0065(10)
C15 0.0620(16) 0.0475(13) 0.094(2) -0.0195(14) 0.0020(15) -0.0007(12)
C16 0.0613(17) 0.0460(14) 0.115(3) -0.0047(15) -0.0262(17) 0.0030(12)
C17 0.0773(18) 0.0473(13) 0.0820(18) -0.0039(12) -0.0344(15) -0.0068(12)
C18 0.0625(14) 0.0415(11) 0.0549(13) -0.0093(9) -0.0147(11) -0.0107(10)
C19 0.0517(13) 0.0515(12) 0.0483(11) -0.0216(10) -0.0101(10) -0.0096(10)
C20 0.093(2) 0.0874(18) 0.0513(14) -0.0282(13) -0.0251(14) -0.0153(15)
C21 0.0465(12) 0.0538(12) 0.0524(12) -0.0187(10) -0.0194(10) -0.0022(9)
C22 0.0476(12) 0.0511(11) 0.0442(11) -0.0237(9) -0.0026(9) -0.0083(9)
C23 0.0496(13) 0.0516(12) 0.0596(13) -0.0211(10) -0.0036(11) -0.0118(10)
C24 0.0503(13) 0.0624(14) 0.0719(16) -0.0285(12) -0.0108(12) -0.0018(11)
C25 0.0626(16) 0.0517(13) 0.0662(15) -0.0259(11) -0.0073(12) -0.0017(11)
C26 0.0677(17) 0.0482(13) 0.0904(19) -0.0270(13) -0.0019(14) -0.0157(12)
C27 0.0471(13) 0.0573(13) 0.0800(16) -0.0340(12) -0.0044(12) -0.0107(10)
C28 0.099(2) 0.0583(16) 0.108(2) -0.0295(16) -0.0271(19) 0.0101(15)

loop_
_atom_type_symbol
_atom_type_description
_atom_type_scat_dispersion_real
_atom_type_scat_dispersion_imag
_atom_type_scat_source
C C 0.0033 0.0016 'International Tables Vol C Tables 4.2.6.8 and 6.1.1.4'
H H 0.0000 0.0000 'International Tables Vol C Tables 4.2.6.8 and 6.1.1.4'
N N 0.0061 0.0033 'International Tables Vol C Tables 4.2.6.8 and 6.1.1.4'
O O 0.0106 0.0060 'International Tables Vol C Tables 4.2.6.8 and 6.1.1.4'
F F 0.0171 0.0103 'International Tables Vol C Tables 4.2.6.8 and 6.1.1.4'
S S 0.1246 0.1234 'International Tables Vol C Tables 4.2.6.8 and 6.1.1.4'

loop_
_geom_angle_atom_site_label_1
_geom_angle_atom_site_label_2
_geom_angle_atom_site_label_3
_geom_angle
O4 S1 O3 118.61(10)
O4 S1 C22 108.96(10)
O3 S1 C22 108.84(10)
O4 S1 C5 108.11(9)
O3 S1 C5 105.72(9)
C22 S1 C5 105.85(9)
C6 N1 C1 110.53(16)
C19 O2 C20 117.75(19)
N1 C1 C21 110.10(16)
N1 C1 C4 108.57(15)
C21 C1 C4 116.93(16)
N1 C1 C2 112.75(15)
C21 C1 C2 117.48(17)
C4 C1 C2 89.47(14)
C19 C2 C3 117.47(17)
C19 C2 C1 121.06(17)
C3 C2 C1 90.04(14)
C19 C2 H2 108.9
C3 C2 H2 108.9
C1 C2 H2 108.9
C13 C3 C2 117.40(16)
C13 C3 C4 121.08(17)
C2 C3 C4 90.14(14)
C13 C3 H3 108.9
C2 C3 H3 108.9
C4 C3 H3 108.9
C5 C4 C1 103.16(14)
C5 C4 C3 119.06(16)
C1 C4 C3 89.53(14)
C5 C4 H4 114.0
C1 C4 H4 114.0
C3 C4 H4 114.0
C4 C5 C6 103.58(15)
C4 C5 S1 111.09(13)
C6 C5 S1 117.38(12)
C4 C5 H5 108.1
C6 C5 H5 108.1
S1 C5 H5 108.1
N1 C6 C7 120.16(17)
N1 C6 C5 114.16(16)
C7 C6 C5 125.55(16)
C8 C7 C12 118.41(19)
C8 C7 C6 123.04(18)
C12 C7 C6 118.52(18)
C9 C8 C7 120.5(2)
C9 C8 H8 119.7
C7 C8 H8 119.7
C10 C9 C8 120.6(2)
C10 C9 H9 119.7
C8 C9 H9 119.7
C9 C10 C11 119.7(2)
C9 C10 H10 120.1
C11 C10 H10 120.1
C12 C11 C10 120.3(2)
C12 C11 H11 119.8
C10 C11 H11 119.8
C11 C12 C7 120.4(2)
C11 C12 H12 119.8
C7 C12 H12 119.8
C18 C13 C14 118.7(2)
C18 C13 C3 121.48(19)
C14 C13 C3 119.8(2)
C15 C14 C13 120.5(3)
C15 C14 H14 119.7
C13 C14 H14 119.7
C14 C15 C16 120.0(3)
C14 C15 H15 120.0
C16 C15 H15 120.0
C17 C16 C15 120.0(2)
C17 C16 H16 120.0
C15 C16 H16 120.0
C16 C17 C18 120.0(3)
C16 C17 H17 120.0
C18 C17 H17 120.0
C17 C18 C13 120.8(2)
C17 C18 H18 119.6
C13 C18 H18 119.6
O1 C19 O2 124.7(2)
O1 C19 C2 124.8(2)
O2 C19 C2 110.46(17)
O2 C20 H20A 109.5
O2 C20 H20B 109.5
H20A C20 H20B 109.5
O2 C20 H20C 109.5
H20A C20 H20C 109.5
H20B C20 H20C 109.5
F2 C21 F1 106.27(18)
F2 C21 F3 107.24(18)
F1 C21 F3 107.24(18)
F2 C21 C1 113.58(18)
F1 C21 C1 111.06(17)
F3 C21 C1 111.11(17)
C23 C22 C27 120.2(2)
C23 C22 S1 120.37(16)
C27 C22 S1 119.44(18)
C24 C23 C22 119.3(2)
C24 C23 H23 120.3
C22 C23 H23 120.3
C23 C24 C25 121.7(2)
C23 C24 H24 119.2
C25 C24 H24 119.2
C24 C25 C26 117.7(2)
C24 C25 C28 120.8(3)
C26 C25 C28 121.4(2)
C27 C26 C25 122.0(2)
C27 C26 H26 119.0
C25 C26 H26 119.0
C26 C27 C22 119.1(2)
C26 C27 H27 120.5
C22 C27 H27 120.5
C25 C28 H28A 109.5
C25 C28 H28B 109.5
H28A C28 H28B 109.5
C25 C28 H28C 109.5
H28A C28 H28C 109.5
H28B C28 H28C 109.5

loop_
_geom_bond_atom_site_label_1
_geom_bond_atom_site_label_2
_geom_bond_distance
S1 O4 1.4316(17)
S1 O3 1.4348(16)
S1 C22 1.759(2)
S1 C5 1.8198(18)
F1 C21 1.325(2)
F2 C21 1.323(2)
F3 C21 1.326(2)
N1 C6 1.282(2)
N1 C1 1.442(2)
O1 C19 1.189(3)
O2 C19 1.315(3)
O2 C20 1.441(3)
C1 C21 1.510(3)
C1 C4 1.555(3)
C1 C2 1.567(3)
C2 C19 1.507(3)
C2 C3 1.539(3)
C2 H2 0.9800
C3 C13 1.501(3)
C3 C4 1.564(3)
C3 H3 0.9800
C4 C5 1.527(3)
C4 H4 0.9800
C5 C6 1.531(2)
C5 H5 0.9800
C6 C7 1.473(3)
C7 C8 1.386(3)
C7 C12 1.397(3)
C8 C9 1.374(3)
C8 H8 0.9300
C9 C10 1.369(4)
C9 H9 0.9300
C10 C11 1.379(4)
C10 H10 0.9300
C11 C12 1.370(3)
C11 H11 0.9300
C12 H12 0.9300
C13 C18 1.386(3)
C13 C14 1.387(3)
C14 C15 1.379(4)
C14 H14 0.9300
C15 C16 1.381(4)
C15 H15 0.9300
C16 C17 1.375(4)
C16 H16 0.9300
C17 C18 1.375(3)
C17 H17 0.9300
C18 H18 0.9300
C20 H20A 0.9600
C20 H20B 0.9600
C20 H20C 0.9600
C22 C23 1.383(3)
C22 C27 1.385(3)
C23 C24 1.376(3)
C23 H23 0.9300
C24 C25 1.379(3)
C24 H24 0.9300
C25 C26 1.385(4)
C25 C28 1.508(4)
C26 C27 1.370(4)
C26 H26 0.9300
C27 H27 0.9300
C28 H28A 0.9600
C28 H28B 0.9600
C28 H28C 0.9600

loop_
_geom_torsion_atom_site_label_1
_geom_torsion_atom_site_label_2
_geom_torsion_atom_site_label_3
_geom_torsion_atom_site_label_4
_geom_torsion
C6 N1 C1 C21 -130.10(17)
C6 N1 C1 C4 -0.9(2)
C6 N1 C1 C2 96.56(18)
N1 C1 C2 C19 120.54(19)
C21 C1 C2 C19 -9.1(3)
C4 C1 C2 C19 -129.49(18)
N1 C1 C2 C3 -116.86(16)
C21 C1 C2 C3 113.49(18)
C4 C1 C2 C3 -6.89(15)
C19 C2 C3 C13 -101.9(2)
C1 C2 C3 C13 132.50(17)
C19 C2 C3 C4 132.43(18)
C1 C2 C3 C4 6.85(15)
N1 C1 C4 C5 0.87(19)
C21 C1 C4 C5 126.14(18)
C2 C1 C4 C5 -113.01(15)
N1 C1 C4 C3 120.66(15)
C21 C1 C4 C3 -114.07(18)
C2 C1 C4 C3 6.78(14)
C13 C3 C4 C5 -24.7(2)
C2 C3 C4 C5 97.93(18)
C13 C3 C4 C1 -129.51(17)
C2 C3 C4 C1 -6.90(15)
C1 C4 C5 C6 -0.52(17)
C3 C4 C5 C6 -97.43(18)
C1 C4 C5 S1 -127.41(13)
C3 C4 C5 S1 135.68(14)
O4 S1 C5 C4 -170.44(13)
O3 S1 C5 C4 -42.46(15)
C22 S1 C5 C4 72.93(14)
O4 S1 C5 C6 70.67(17)
O3 S1 C5 C6 -161.34(14)
C22 S1 C5 C6 -45.96(17)
C1 N1 C6 C7 -175.52(15)
C1 N1 C6 C5 0.6(2)
C4 C5 C6 N1 0.0(2)
S1 C5 C6 N1 122.82(16)
C4 C5 C6 C7 175.86(16)
S1 C5 C6 C7 -61.3(2)
N1 C6 C7 C8 162.76(19)
C5 C6 C7 C8 -12.9(3)
N1 C6 C7 C12 -15.2(3)
C5 C6 C7 C12 169.17(18)
C12 C7 C8 C9 -0.8(3)
C6 C7 C8 C9 -178.74(19)
C7 C8 C9 C10 -0.6(3)
C8 C9 C10 C11 1.2(4)
C9 C10 C11 C12 -0.4(4)
C10 C11 C12 C7 -1.0(4)
C8 C7 C12 C11 1.6(3)
C6 C7 C12 C11 179.6(2)
C2 C3 C13 C18 -148.57(19)
C4 C3 C13 C18 -40.2(3)
C2 C3 C13 C14 31.8(3)
C4 C3 C13 C14 140.22(19)
C18 C13 C14 C15 1.1(3)
C3 C13 C14 C15 -179.3(2)
C13 C14 C15 C16 0.8(4)
C14 C15 C16 C17 -2.0(4)
C15 C16 C17 C18 1.4(4)
C16 C17 C18 C13 0.5(4)
C14 C13 C18 C17 -1.7(3)
C3 C13 C18 C17 178.7(2)
C20 O2 C19 O1 -7.3(4)
C20 O2 C19 C2 173.0(2)
C3 C2 C19 O1 -1.5(3)
C1 C2 C19 O1 106.8(3)
C3 C2 C19 O2 178.16(18)
C1 C2 C19 O2 -73.5(2)
N1 C1 C21 F2 -60.5(2)
C4 C1 C21 F2 174.97(16)
C2 C1 C21 F2 70.3(2)
N1 C1 C21 F1 59.2(2)
C4 C1 C21 F1 -65.3(2)
C2 C1 C21 F1 -169.94(16)
N1 C1 C21 F3 178.46(16)
C4 C1 C21 F3 54.0(2)
C2 C1 C21 F3 -50.7(2)
O4 S1 C22 C23 147.02(18)
O3 S1 C22 C23 16.3(2)
C5 S1 C22 C23 -96.92(19)
O4 S1 C22 C27 -33.6(2)
O3 S1 C22 C27 -164.33(18)
C5 S1 C22 C27 82.43(19)
C27 C22 C23 C24 -0.5(3)
S1 C22 C23 C24 178.89(18)
C22 C23 C24 C25 -1.0(4)
C23 C24 C25 C26 1.9(4)
C23 C24 C25 C28 -177.8(2)
C24 C25 C26 C27 -1.4(4)
C28 C25 C26 C27 178.3(3)
C25 C26 C27 C22 0.0(4)
C23 C22 C27 C26 0.9(4)
S1 C22 C27 C26 -178.43(19)
